data_4313507
loop_
_publ_author_name
'Jos\'e S. Casas'
'Eduardo E. Castellano'
'J. Ellena'
'Mar\'ia S. Garc\'ia Tasende'
'Agust\'in S\'anchez'
'Jos\'e Sordo'
'Mar\'ia J. Vidarte'

_publ_section_title
;
 Compositional and Structural Variety of Diphenyllead(IV) Complexes
 Obtained by Reaction of Diphenyllead Dichloride with Thiosemicarbazones
;
_journal_name_full 'Inorganic Chemistry'
_journal_page_first 2584
_journal_page_last 2595
_journal_paper_doi 10.1021/ic026219r
_journal_volume 42
_journal_year 2003
_chemical_formula_sum 'C32 H32 Cl4 N4 O Pb2 S'
_chemical_formula_weight 1076.86
_chemical_name_systematic
;
  ?
;
_space_group_IT_number 2
_symmetry_cell_setting triclinic
_symmetry_space_group_name_Hall '-P 1'
_symmetry_space_group_name_H-M 'P -1'
_atom_sites_solution_hydrogens geom
_atom_sites_solution_primary direct
_atom_sites_solution_secondary difmap
_audit_creation_method SHELXL-97
_cell_angle_alpha 109.016(4)
_cell_angle_beta 92.413(4)
_cell_angle_gamma 103.377(4)
_cell_formula_units_Z 2
_cell_length_a 9.907(2)
_cell_length_b 12.604(3)
_cell_length_c 15.834(4)
_cell_measurement_reflns_used 951
_cell_measurement_temperature 293(2)
_cell_measurement_theta_max 26.34
_cell_measurement_theta_min 2.585
_cell_volume 1803.6(7)
_computing_cell_refinement 'Bruker XSCANS'
_computing_data_collection 'Bruker XSCANS'
_computing_data_reduction 'Bruker SHELXTL'
_computing_molecular_graphics 'ORTEP, PLATON'
_computing_structure_refinement 'SHELXL-97 (Sheldrick, 1997)'
_computing_structure_solution 'SHELXS-97 (Sheldrick, 1990)'
_diffrn_ambient_temperature 293(2)
_diffrn_measured_fraction_theta_full 0.992
_diffrn_measured_fraction_theta_max 0.992
_diffrn_measurement_device_type 'Bruker P4'
_diffrn_measurement_method '\w scans'
_diffrn_radiation_monochromator graphite
_diffrn_radiation_source 'fine-focus sealed tube'
_diffrn_radiation_type MoK\a
_diffrn_radiation_wavelength 0.71073
_diffrn_reflns_av_R_equivalents 0.0000
_diffrn_reflns_av_sigmaI/netI 0.0404
_diffrn_reflns_limit_h_max 12
_diffrn_reflns_limit_h_min -12
_diffrn_reflns_limit_k_max 14
_diffrn_reflns_limit_k_min -15
_diffrn_reflns_limit_l_max 19
_diffrn_reflns_limit_l_min 0
_diffrn_reflns_number 7344
_diffrn_reflns_theta_full 26.41
_diffrn_reflns_theta_max 26.41
_diffrn_reflns_theta_min 1.37
_exptl_absorpt_coefficient_mu 9.707
_exptl_absorpt_correction_T_max 1
_exptl_absorpt_correction_T_min 0.539522
_exptl_absorpt_correction_type sadabs
_exptl_crystal_colour light_yellow
_exptl_crystal_density_diffrn 1.983
_exptl_crystal_density_method 'not measured'
_exptl_crystal_description prism
_exptl_crystal_F_000 1016
_exptl_crystal_size_max 0.26
_exptl_crystal_size_mid 0.12
_exptl_crystal_size_min 0.05
_refine_diff_density_max 1.044
_refine_diff_density_min -0.948
_refine_diff_density_rms 0.125
_refine_ls_extinction_coef 0.00054(7)
_refine_ls_extinction_expression Fc^*^=kFc[1+0.001xFc^2^\l^3^/sin(2\q)]^-1/4^
_refine_ls_extinction_method SHELXL
_refine_ls_goodness_of_fit_ref 1.061
_refine_ls_hydrogen_treatment mixed
_refine_ls_matrix_type full
_refine_ls_number_parameters 406
_refine_ls_number_reflns 7344
_refine_ls_number_restraints 0
_refine_ls_restrained_S_all 1.061
_refine_ls_R_factor_all 0.0452
_refine_ls_R_factor_gt 0.0252
_refine_ls_shift/su_max 0.001
_refine_ls_shift/su_mean 0.000
_refine_ls_structure_factor_coef Fsqd
_refine_ls_weighting_details 'w=1/[\s^2^(Fo^2^)+(0.0235P)^2^+0.0000P] where P=(Fo^2^+2Fc^2^)/3'
_refine_ls_weighting_scheme calc
_refine_ls_wR_factor_gt 0.0528
_refine_ls_wR_factor_ref 0.0602
_reflns_number_gt 5667
_reflns_number_total 7344
_reflns_threshold_expression >2sigma(I)
_cod_data_source_file ic026219r_4.cif
_cod_data_source_block '[PbPh2Cl(HPyTSC)][(PbPh2Cl3(MeOH)))]'
_cod_depositor_comments
;
The following automatic conversions were performed:

'_symmetry_cell_setting' value 'Triclinic' changed to 'triclinic'
according to the built-in table from CIF Core dictionary named
'cif_core.dic' version 2.4.1 from 2010-06-29.

Automatic conversion script
Id: cif_fix_values 1646 2011-03-28 12:23:43Z adriana 

The following automatic conversions were performed:

'_refine_ls_weighting_scheme' value 'calc
w=1/[\s^2^(Fo^2^)+(0.0235P)^2^+0.0000P] where P=(Fo^2^+2Fc^2^)/3' was
changed to 'calc'. New tag '_refine_ls_weighting_details' was
created. The value of the new tag was set to
'w=1/[\s^2^(Fo^2^)+(0.0235P)^2^+0.0000P] where P=(Fo^2^+2Fc^2^)/3'.

Automatic conversion script
Id: cif_fix_values 3143 2015-03-26 13:38:13Z robertas 
;
_cod_original_cell_volume 1803.6(8)
_cod_database_code 4313507

loop_
_symmetry_equiv_pos_as_xyz
'x, y, z'
'-x, -y, -z'

loop_
_atom_site_label
_atom_site_type_symbol
_atom_site_fract_x
_atom_site_fract_y
_atom_site_fract_z
_atom_site_U_iso_or_equiv
_atom_site_adp_type
_atom_site_occupancy
_atom_site_calc_flag
_atom_site_refinement_flags
_atom_site_disorder_assembly
_atom_site_disorder_group
Pb1 Pb 0.584269(19) 0.934365(17) 0.103065(12) 0.03074(6) Uani 1 d . . .
Pb2 Pb 0.901487(19) 0.648209(16) 0.385953(12) 0.03119(6) Uani 1 d . . .
Cl1 Cl 0.61678(13) 1.13339(11) 0.05667(8) 0.0350(3) Uani 1 d . . .
Cl2 Cl 0.88810(15) 0.63829(13) 0.56053(9) 0.0473(3) Uani 1 d . . .
Cl3 Cl 0.82832(14) 0.84616(11) 0.45889(8) 0.0399(3) Uani 1 d . . .
Cl4 Cl 0.89359(15) 0.67687(14) 0.22861(9) 0.0496(4) Uani 1 d . . .
S S 0.79872(14) 1.10017(12) 0.23023(9) 0.0386(3) Uani 1 d . . .
C1 C 0.8188(5) 1.0390(4) 0.3081(3) 0.0316(11) Uani 1 d . . .
C2 C 0.5863(6) 0.7625(5) 0.2328(3) 0.0413(13) Uani 1 d . . .
H2 H 0.6012 0.7439 0.2841 0.050 Uiso 1 calc R . .
C3 C 0.4901(6) 0.6779(4) 0.1558(3) 0.0372(12) Uani 1 d . . .
C4 C 0.4267(7) 0.5697(5) 0.1564(4) 0.0565(17) Uani 1 d . . .
H4 H 0.4433 0.5498 0.2067 0.068 Uiso 1 calc R . .
C5 C 0.3378(7) 0.4899(6) 0.0818(5) 0.071(2) Uani 1 d . . .
H5 H 0.2926 0.4163 0.0814 0.085 Uiso 1 calc R . .
C6 C 0.3183(7) 0.5219(6) 0.0089(4) 0.069(2) Uani 1 d . . .
H6 H 0.2608 0.4697 -0.0428 0.083 Uiso 1 calc R . .
C7 C 0.3846(7) 0.6325(5) 0.0126(4) 0.0545(16) Uani 1 d . . .
H7 H 0.3696 0.6532 -0.0376 0.065 Uiso 1 calc R . .
C11 C 0.4177(5) 0.9756(4) 0.1834(3) 0.0302(11) Uani 1 d . . .
C12 C 0.2868(6) 0.8997(5) 0.1606(3) 0.0425(13) Uani 1 d . . .
H12 H 0.2680 0.8318 0.1107 0.051 Uiso 1 calc R . .
C13 C 0.1833(6) 0.9268(6) 0.2139(4) 0.0533(16) Uani 1 d . . .
H13 H 0.0939 0.8767 0.1997 0.064 Uiso 1 calc R . .
C14 C 0.2119(6) 1.0274(6) 0.2878(4) 0.0536(16) Uani 1 d . . .
H14 H 0.1422 1.0451 0.3234 0.064 Uiso 1 calc R . .
C15 C 0.3432(6) 1.1012(5) 0.3086(4) 0.0514(15) Uani 1 d . . .
H15 H 0.3626 1.1690 0.3587 0.062 Uiso 1 calc R . .
C16 C 0.4472(6) 1.0763(5) 0.2561(3) 0.0391(13) Uani 1 d . . .
H16 H 0.5361 1.1271 0.2701 0.047 Uiso 1 calc R . .
C21 C 0.7416(5) 0.8706(4) 0.0235(3) 0.0299(11) Uani 1 d . . .
C22 C 0.7660(6) 0.8944(5) -0.0535(4) 0.0531(16) Uani 1 d . . .
H22 H 0.7084 0.9296 -0.0768 0.064 Uiso 1 calc R . .
C23 C 0.8782(7) 0.8653(6) -0.0960(4) 0.068(2) Uani 1 d . . .
H23 H 0.8965 0.8820 -0.1481 0.081 Uiso 1 calc R . .
C24 C 0.9632(6) 0.8119(5) -0.0625(4) 0.0532(16) Uani 1 d . . .
H24 H 1.0395 0.7940 -0.0909 0.064 Uiso 1 calc R . .
C25 C 0.9339(6) 0.7857(5) 0.0125(4) 0.0512(16) Uani 1 d . . .
H25 H 0.9887 0.7470 0.0340 0.061 Uiso 1 calc R . .
C26 C 0.8239(6) 0.8156(5) 0.0575(4) 0.0444(14) Uani 1 d . . .
H26 H 0.8058 0.7988 0.1095 0.053 Uiso 1 calc R . .
C31 C 0.6917(5) 0.5340(4) 0.3495(3) 0.0314(11) Uani 1 d . . .
C32 C 0.6630(6) 0.4374(5) 0.2724(4) 0.0464(14) Uani 1 d . . .
H32 H 0.7328 0.4220 0.2363 0.056 Uiso 1 calc R . .
C33 C 0.5287(6) 0.3630(5) 0.2488(4) 0.0522(15) Uani 1 d . . .
H33 H 0.5083 0.2971 0.1971 0.063 Uiso 1 calc R . .
C34 C 0.4253(6) 0.3881(5) 0.3031(4) 0.0489(15) Uani 1 d . . .
H34 H 0.3356 0.3386 0.2879 0.059 Uiso 1 calc R . .
C35 C 0.4554(6) 0.4863(5) 0.3797(4) 0.0482(15) Uani 1 d . . .
H35 H 0.3859 0.5032 0.4156 0.058 Uiso 1 calc R . .
C36 C 0.5897(6) 0.5597(5) 0.4028(4) 0.0442(14) Uani 1 d . . .
H36 H 0.6104 0.6259 0.4542 0.053 Uiso 1 calc R . .
C41 C 1.1239(5) 0.7264(5) 0.4247(3) 0.0347(12) Uani 1 d . . .
C42 C 1.2001(6) 0.6896(5) 0.4787(4) 0.0436(14) Uani 1 d . . .
H42 H 1.1565 0.6303 0.4989 0.052 Uiso 1 calc R . .
C43 C 1.3412(6) 0.7407(6) 0.5030(4) 0.0562(17) Uani 1 d . . .
H43 H 1.3921 0.7174 0.5412 0.067 Uiso 1 calc R . .
C44 C 1.4064(7) 0.8243(7) 0.4719(5) 0.072(2) Uani 1 d . . .
H44 H 1.5019 0.8581 0.4887 0.087 Uiso 1 calc R . .
C45 C 1.3320(7) 0.8602(7) 0.4150(5) 0.084(2) Uani 1 d . . .
H45 H 1.3774 0.9158 0.3918 0.100 Uiso 1 calc R . .
C46 C 1.1867(6) 0.8111(6) 0.3931(4) 0.0595(18) Uani 1 d . . .
H46 H 1.1341 0.8364 0.3573 0.071 Uiso 1 calc R . .
N1 N 0.9131(4) 1.0942(4) 0.3798(3) 0.0421(11) Uani 1 d . . .
H1A H 0.9219 1.0625 0.4196 0.051 Uiso 1 calc R . .
H1B H 0.9657 1.1618 0.3867 0.051 Uiso 1 calc R . .
N2 N 0.7427(5) 0.9337(4) 0.3050(3) 0.0397(11) Uani 1 d . . .
H2A H 0.763(5) 0.903(4) 0.345(3) 0.038(15) Uiso 1 d . . .
N3 N 0.6496(4) 0.8605(4) 0.2309(3) 0.0328(10) Uani 1 d . . .
N4 N 0.4692(5) 0.7117(4) 0.0844(3) 0.0391(11) Uani 1 d . . .
O1S O 0.9819(5) 0.4645(4) 0.3122(4) 0.0609(14) Uani 1 d . . .
H1S H 0.997(7) 0.439(6) 0.341(4) 0.05(2) Uiso 1 d . . .
C1S C 1.0804(9) 0.4634(8) 0.2494(5) 0.103(3) Uani 1 d . . .
H1S1 H 1.0996 0.3885 0.2285 0.154 Uiso 1 calc R . .
H1S2 H 1.1654 0.5220 0.2780 0.154 Uiso 1 calc R . .
H1S3 H 1.0426 0.4790 0.1992 0.154 Uiso 1 calc R . .

loop_
_atom_site_aniso_label
_atom_site_aniso_U_11
_atom_site_aniso_U_22
_atom_site_aniso_U_33
_atom_site_aniso_U_23
_atom_site_aniso_U_13
_atom_site_aniso_U_12
Pb1 0.03211(12) 0.03537(12) 0.02686(10) 0.01277(9) 0.00298(8) 0.00999(9)
Pb2 0.02921(12) 0.03161(12) 0.03160(11) 0.01242(9) 0.00075(8) 0.00410(9)
Cl1 0.0404(7) 0.0334(7) 0.0302(6) 0.0127(5) -0.0025(5) 0.0066(6)
Cl2 0.0443(8) 0.0553(9) 0.0459(8) 0.0295(7) 0.0027(6) 0.0026(7)
Cl3 0.0514(8) 0.0357(7) 0.0333(6) 0.0110(6) -0.0035(6) 0.0154(6)
Cl4 0.0501(9) 0.0621(10) 0.0400(7) 0.0282(7) 0.0006(6) 0.0066(7)
S 0.0384(8) 0.0392(8) 0.0347(7) 0.0164(6) -0.0046(6) -0.0003(6)
C1 0.028(3) 0.038(3) 0.024(2) 0.005(2) -0.001(2) 0.009(2)
C2 0.053(4) 0.036(3) 0.039(3) 0.019(3) -0.002(3) 0.010(3)
C3 0.043(3) 0.032(3) 0.037(3) 0.016(2) -0.001(2) 0.005(3)
C4 0.067(4) 0.045(4) 0.057(4) 0.029(3) -0.003(3) -0.002(3)
C5 0.087(6) 0.035(4) 0.072(5) 0.017(4) -0.012(4) -0.014(4)
C6 0.082(5) 0.048(4) 0.056(4) 0.009(3) -0.019(4) -0.007(4)
C7 0.070(5) 0.038(4) 0.045(3) 0.013(3) -0.010(3) -0.001(3)
C11 0.032(3) 0.038(3) 0.028(2) 0.020(2) 0.008(2) 0.010(2)
C12 0.042(3) 0.042(3) 0.036(3) 0.009(3) 0.006(2) 0.002(3)
C13 0.031(3) 0.075(5) 0.054(4) 0.031(4) 0.011(3) 0.000(3)
C14 0.046(4) 0.074(5) 0.050(4) 0.029(4) 0.020(3) 0.022(4)
C15 0.059(4) 0.052(4) 0.039(3) 0.007(3) 0.011(3) 0.020(3)
C16 0.039(3) 0.039(3) 0.037(3) 0.010(3) 0.006(2) 0.010(3)
C21 0.028(3) 0.033(3) 0.024(2) 0.006(2) 0.001(2) 0.005(2)
C22 0.067(4) 0.070(4) 0.043(3) 0.032(3) 0.017(3) 0.038(4)
C23 0.083(5) 0.092(6) 0.059(4) 0.045(4) 0.042(4) 0.047(5)
C24 0.046(4) 0.058(4) 0.054(4) 0.013(3) 0.017(3) 0.018(3)
C25 0.047(4) 0.061(4) 0.048(3) 0.011(3) 0.002(3) 0.029(3)
C26 0.048(4) 0.054(4) 0.035(3) 0.014(3) 0.003(3) 0.022(3)
C31 0.029(3) 0.028(3) 0.033(3) 0.007(2) -0.001(2) 0.004(2)
C32 0.041(3) 0.043(4) 0.047(3) 0.007(3) 0.010(3) 0.007(3)
C33 0.050(4) 0.031(3) 0.060(4) 0.006(3) -0.002(3) -0.002(3)
C34 0.033(3) 0.039(3) 0.070(4) 0.021(3) 0.001(3) -0.003(3)
C35 0.036(3) 0.051(4) 0.053(4) 0.014(3) 0.011(3) 0.007(3)
C36 0.039(3) 0.042(3) 0.040(3) 0.005(3) 0.005(3) 0.002(3)
C41 0.027(3) 0.036(3) 0.037(3) 0.010(2) 0.005(2) 0.003(2)
C42 0.042(3) 0.036(3) 0.050(3) 0.013(3) 0.000(3) 0.009(3)
C43 0.041(4) 0.059(4) 0.063(4) 0.015(3) -0.007(3) 0.014(3)
C44 0.037(4) 0.076(5) 0.088(5) 0.019(5) -0.005(4) 0.000(4)
C45 0.046(4) 0.079(6) 0.120(7) 0.052(5) 0.001(4) -0.019(4)
C46 0.042(4) 0.066(5) 0.070(4) 0.037(4) -0.004(3) -0.003(3)
N1 0.045(3) 0.044(3) 0.032(2) 0.009(2) -0.008(2) 0.009(2)
N2 0.051(3) 0.037(3) 0.029(2) 0.015(2) -0.011(2) 0.004(2)
N3 0.037(3) 0.031(2) 0.032(2) 0.014(2) -0.0015(19) 0.008(2)
N4 0.049(3) 0.030(2) 0.034(2) 0.011(2) -0.005(2) 0.004(2)
O1S 0.058(3) 0.050(3) 0.076(4) 0.020(3) -0.009(3) 0.022(2)
C1S 0.139(8) 0.128(8) 0.066(5) 0.020(5) 0.032(5) 0.099(7)

loop_
_atom_type_symbol
_atom_type_description
_atom_type_scat_dispersion_real
_atom_type_scat_dispersion_imag
_atom_type_scat_source
C C 0.0033 0.0016 'International Tables Vol C Tables 4.2.6.8 and 6.1.1.4'
H H 0.0000 0.0000 'International Tables Vol C Tables 4.2.6.8 and 6.1.1.4'
N N 0.0061 0.0033 'International Tables Vol C Tables 4.2.6.8 and 6.1.1.4'
O O 0.0106 0.0060 'International Tables Vol C Tables 4.2.6.8 and 6.1.1.4'
S S 0.1246 0.1234 'International Tables Vol C Tables 4.2.6.8 and 6.1.1.4'
Cl Cl 0.1484 0.1585 'International Tables Vol C Tables 4.2.6.8 and 6.1.1.4'
Pb Pb -3.3944 10.1111 'International Tables Vol C Tables 4.2.6.8 and 6.1.1.4'

loop_
_geom_angle_atom_site_label_1
_geom_angle_atom_site_label_2
_geom_angle_atom_site_label_3
_geom_angle
_geom_angle_site_symmetry_1
_geom_angle_site_symmetry_3
_geom_angle_publ_flag
C21 Pb1 C11 172.58(18) . . ?
C21 Pb1 N3 92.88(15) . . ?
C11 Pb1 N3 82.53(15) . . ?
C21 Pb1 N4 86.26(16) . . ?
C11 Pb1 N4 86.42(16) . . ?
N3 Pb1 N4 61.67(12) . . ?
C21 Pb1 S 89.03(13) . . ?
C11 Pb1 S 94.68(14) . . ?
N3 Pb1 S 68.62(10) . . ?
N4 Pb1 S 129.70(9) . . ?
C21 Pb1 Cl1 95.02(13) . . ?
C11 Pb1 Cl1 92.13(12) . . ?
N3 Pb1 Cl1 143.05(9) . . ?
N4 Pb1 Cl1 154.82(9) . . ?
S Pb1 Cl1 75.48(4) . . ?
C21 Pb1 Cl1 92.24(12) . 2_675 ?
C11 Pb1 Cl1 87.72(13) . 2_675 ?
N3 Pb1 Cl1 140.88(10) . 2_675 ?
N4 Pb1 Cl1 80.03(9) . 2_675 ?
S Pb1 Cl1 150.25(4) . 2_675 ?
Cl1 Pb1 Cl1 74.80(4) . 2_675 ?
C41 Pb2 C31 166.49(19) . . ?
C41 Pb2 O1S 82.94(18) . . ?
C31 Pb2 O1S 85.46(17) . . ?
C41 Pb2 Cl4 95.55(14) . . ?
C31 Pb2 Cl4 90.93(13) . . ?
O1S Pb2 Cl4 87.95(14) . . ?
C41 Pb2 Cl3 94.91(14) . . ?
C31 Pb2 Cl3 96.94(13) . . ?
O1S Pb2 Cl3 176.85(13) . . ?
Cl4 Pb2 Cl3 89.97(4) . . ?
C41 Pb2 Cl2 87.56(13) . . ?
C31 Pb2 Cl2 87.48(13) . . ?
O1S Pb2 Cl2 99.24(14) . . ?
Cl4 Pb2 Cl2 172.49(5) . . ?
Cl3 Pb2 Cl2 82.94(4) . . ?
Pb1 Cl1 Pb1 105.20(4) . 2_675 ?
C1 S Pb1 103.78(18) . . ?
N1 C1 N2 114.4(4) . . ?
N1 C1 S 120.7(4) . . ?
N2 C1 S 124.9(4) . . ?
N3 C2 C3 120.9(5) . . ?
N4 C3 C4 122.6(5) . . ?
N4 C3 C2 116.7(5) . . ?
C4 C3 C2 120.7(5) . . ?
C3 C4 C5 119.7(6) . . ?
C6 C5 C4 118.2(6) . . ?
C5 C6 C7 119.3(6) . . ?
N4 C7 C6 123.5(6) . . ?
C16 C11 C12 121.7(5) . . ?
C16 C11 Pb1 118.8(4) . . ?
C12 C11 Pb1 119.5(4) . . ?
C11 C12 C13 118.4(5) . . ?
C14 C13 C12 120.5(6) . . ?
C15 C14 C13 119.7(5) . . ?
C14 C15 C16 120.7(6) . . ?
C11 C16 C15 119.0(5) . . ?
C22 C21 C26 121.2(5) . . ?
C22 C21 Pb1 120.3(4) . . ?
C26 C21 Pb1 118.1(4) . . ?
C21 C22 C23 118.7(5) . . ?
C24 C23 C22 121.1(6) . . ?
C25 C24 C23 119.0(5) . . ?
C24 C25 C26 121.2(5) . . ?
C21 C26 C25 118.7(5) . . ?
C36 C31 C32 121.2(5) . . ?
C36 C31 Pb2 119.7(4) . . ?
C32 C31 Pb2 119.1(4) . . ?
C31 C32 C33 119.5(5) . . ?
C34 C33 C32 119.4(5) . . ?
C35 C34 C33 120.3(5) . . ?
C34 C35 C36 119.9(5) . . ?
C31 C36 C35 119.7(5) . . ?
C46 C41 C42 120.8(5) . . ?
C46 C41 Pb2 118.6(4) . . ?
C42 C41 Pb2 120.6(4) . . ?
C41 C42 C43 119.7(6) . . ?
C44 C43 C42 120.7(6) . . ?
C43 C44 C45 120.4(6) . . ?
C44 C45 C46 118.9(7) . . ?
C41 C46 C45 119.4(6) . . ?
C1 N2 N3 121.6(4) . . ?
C2 N3 N2 117.3(4) . . ?
C2 N3 Pb1 121.8(3) . . ?
N2 N3 Pb1 120.4(3) . . ?
C7 N4 C3 116.6(5) . . ?
C7 N4 Pb1 125.5(4) . . ?
C3 N4 Pb1 117.8(3) . . ?
C1S O1S Pb2 120.1(5) . . ?

loop_
_geom_bond_atom_site_label_1
_geom_bond_atom_site_label_2
_geom_bond_distance
_geom_bond_site_symmetry_2
_geom_bond_publ_flag
Pb1 C21 2.179(5) . ?
Pb1 C11 2.180(5) . ?
Pb1 N3 2.605(4) . ?
Pb1 N4 2.686(4) . ?
Pb1 S 2.7890(14) . ?
Pb1 Cl1 2.7898(14) . ?
Pb1 Cl1 2.9111(13) 2_675 ?
Pb2 C41 2.166(5) . ?
Pb2 C31 2.167(5) . ?
Pb2 O1S 2.555(5) . ?
Pb2 Cl4 2.6319(14) . ?
Pb2 Cl3 2.6670(14) . ?
Pb2 Cl2 2.8149(15) . ?
Cl1 Pb1 2.9111(13) 2_675 ?
S C1 1.681(5) . ?
C1 N1 1.318(6) . ?
C1 N2 1.350(6) . ?
C2 N3 1.260(6) . ?
C2 C3 1.454(7) . ?
C3 N4 1.355(6) . ?
C3 C4 1.367(7) . ?
C4 C5 1.382(8) . ?
C5 C6 1.361(9) . ?
C6 C7 1.378(8) . ?
C7 N4 1.336(7) . ?
C11 C16 1.367(7) . ?
C11 C12 1.375(7) . ?
C12 C13 1.390(7) . ?
C13 C14 1.376(8) . ?
C14 C15 1.368(8) . ?
C15 C16 1.380(7) . ?
C21 C22 1.366(7) . ?
C21 C26 1.379(7) . ?
C22 C23 1.384(8) . ?
C23 C24 1.379(8) . ?
C24 C25 1.358(8) . ?
C25 C26 1.385(7) . ?
C31 C36 1.373(7) . ?
C31 C32 1.377(7) . ?
C32 C33 1.395(7) . ?
C33 C34 1.392(8) . ?
C34 C35 1.382(8) . ?
C35 C36 1.389(7) . ?
C41 C46 1.358(7) . ?
C41 C42 1.372(7) . ?
C42 C43 1.376(8) . ?
C43 C44 1.349(9) . ?
C44 C45 1.386(9) . ?
C45 C46 1.408(8) . ?
N2 N3 1.374(6) . ?
O1S C1S 1.422(9) . ?

loop_
_geom_hbond_atom_site_label_D
_geom_hbond_atom_site_label_H
_geom_hbond_atom_site_label_A
_geom_hbond_distance_DH
_geom_hbond_distance_HA
_geom_hbond_distance_DA
_geom_hbond_angle_DHA
_geom_hbond_site_symmetry_A
N2 H2A Cl3 0.87(5) 2.28(5) 3.144(4) 173(4) .
O1S H1S Cl2 0.66(6) 2.46(6) 3.107(5) 166(7) 2_766
N1 H1B Cl2 0.86 2.45 3.292(5) 168.1 2_776
N1 H1A Cl3 0.86 2.83 3.311(4) 117.3 2_776

loop_
_geom_torsion_atom_site_label_1
_geom_torsion_atom_site_label_2
_geom_torsion_atom_site_label_3
_geom_torsion_atom_site_label_4
_geom_torsion
_geom_torsion_site_symmetry_1
_geom_torsion_site_symmetry_2
_geom_torsion_site_symmetry_3
_geom_torsion_site_symmetry_4
_geom_torsion_publ_flag
C21 Pb1 Cl1 Pb1 90.97(13) . . . 2_675 ?
C11 Pb1 Cl1 Pb1 -87.06(13) . . . 2_675 ?
N3 Pb1 Cl1 Pb1 -167.45(15) . . . 2_675 ?
N4 Pb1 Cl1 Pb1 -0.9(2) . . . 2_675 ?
S Pb1 Cl1 Pb1 178.65(5) . . . 2_675 ?
Cl1 Pb1 Cl1 Pb1 0.0 2_675 . . 2_675 ?
C21 Pb1 S C1 -96.3(2) . . . . ?
C11 Pb1 S C1 77.3(2) . . . . ?
N3 Pb1 S C1 -2.78(19) . . . . ?
N4 Pb1 S C1 -11.9(2) . . . . ?
Cl1 Pb1 S C1 168.30(18) . . . . ?
Cl1 Pb1 S C1 170.92(17) 2_675 . . . ?
Pb1 S C1 N1 -179.9(4) . . . . ?
Pb1 S C1 N2 -0.7(5) . . . . ?
N3 C2 C3 N4 -2.2(8) . . . . ?
N3 C2 C3 C4 176.8(5) . . . . ?
N4 C3 C4 C5 0.2(10) . . . . ?
C2 C3 C4 C5 -178.7(6) . . . . ?
C3 C4 C5 C6 1.1(11) . . . . ?
C4 C5 C6 C7 -1.5(11) . . . . ?
C5 C6 C7 N4 0.5(11) . . . . ?
C21 Pb1 C11 C16 133.8(12) . . . . ?
N3 Pb1 C11 C16 81.7(4) . . . . ?
N4 Pb1 C11 C16 143.6(4) . . . . ?
S Pb1 C11 C16 14.0(4) . . . . ?
Cl1 Pb1 C11 C16 -61.6(4) . . . . ?
Cl1 Pb1 C11 C16 -136.3(4) 2_675 . . . ?
C21 Pb1 C11 C12 -45.4(14) . . . . ?
N3 Pb1 C11 C12 -97.5(4) . . . . ?
N4 Pb1 C11 C12 -35.6(4) . . . . ?
S Pb1 C11 C12 -165.2(4) . . . . ?
Cl1 Pb1 C11 C12 119.2(4) . . . . ?
Cl1 Pb1 C11 C12 44.5(4) 2_675 . . . ?
C16 C11 C12 C13 -0.5(8) . . . . ?
Pb1 C11 C12 C13 178.7(4) . . . . ?
C11 C12 C13 C14 -0.1(8) . . . . ?
C12 C13 C14 C15 0.2(9) . . . . ?
C13 C14 C15 C16 0.3(9) . . . . ?
C12 C11 C16 C15 0.9(8) . . . . ?
Pb1 C11 C16 C15 -178.3(4) . . . . ?
C14 C15 C16 C11 -0.8(8) . . . . ?
C11 Pb1 C21 C22 134.2(12) . . . . ?
N3 Pb1 C21 C22 -174.2(5) . . . . ?
N4 Pb1 C21 C22 124.4(5) . . . . ?
S Pb1 C21 C22 -105.7(4) . . . . ?
Cl1 Pb1 C21 C22 -30.4(5) . . . . ?
Cl1 Pb1 C21 C22 44.6(4) 2_675 . . . ?
C11 Pb1 C21 C26 -51.8(15) . . . . ?
N3 Pb1 C21 C26 -0.2(4) . . . . ?
N4 Pb1 C21 C26 -61.6(4) . . . . ?
S Pb1 C21 C26 68.3(4) . . . . ?
Cl1 Pb1 C21 C26 143.7(4) . . . . ?
Cl1 Pb1 C21 C26 -141.4(4) 2_675 . . . ?
C26 C21 C22 C23 -1.9(9) . . . . ?
Pb1 C21 C22 C23 172.0(5) . . . . ?
C21 C22 C23 C24 0.8(11) . . . . ?
C22 C23 C24 C25 1.3(11) . . . . ?
C23 C24 C25 C26 -2.5(10) . . . . ?
C22 C21 C26 C25 0.8(9) . . . . ?
Pb1 C21 C26 C25 -173.2(4) . . . . ?
C24 C25 C26 C21 1.5(9) . . . . ?
C41 Pb2 C31 C36 117.8(8) . . . . ?
O1S Pb2 C31 C36 148.7(4) . . . . ?
Cl4 Pb2 C31 C36 -123.4(4) . . . . ?
Cl3 Pb2 C31 C36 -33.3(4) . . . . ?
Cl2 Pb2 C31 C36 49.3(4) . . . . ?
C41 Pb2 C31 C32 -63.0(9) . . . . ?
O1S Pb2 C31 C32 -32.0(4) . . . . ?
Cl4 Pb2 C31 C32 55.8(4) . . . . ?
Cl3 Pb2 C31 C32 145.9(4) . . . . ?
Cl2 Pb2 C31 C32 -131.5(4) . . . . ?
C36 C31 C32 C33 -1.3(8) . . . . ?
Pb2 C31 C32 C33 179.5(4) . . . . ?
C31 C32 C33 C34 0.6(9) . . . . ?
C32 C33 C34 C35 0.3(9) . . . . ?
C33 C34 C35 C36 -0.6(9) . . . . ?
C32 C31 C36 C35 1.0(8) . . . . ?
Pb2 C31 C36 C35 -179.8(4) . . . . ?
C34 C35 C36 C31 -0.1(9) . . . . ?
C31 Pb2 C41 C46 148.3(7) . . . . ?
O1S Pb2 C41 C46 117.2(5) . . . . ?
Cl4 Pb2 C41 C46 30.0(5) . . . . ?
Cl3 Pb2 C41 C46 -60.5(5) . . . . ?
Cl2 Pb2 C41 C46 -143.2(5) . . . . ?
C31 Pb2 C41 C42 -30.5(10) . . . . ?
O1S Pb2 C41 C42 -61.6(4) . . . . ?
Cl4 Pb2 C41 C42 -148.8(4) . . . . ?
Cl3 Pb2 C41 C42 120.7(4) . . . . ?
Cl2 Pb2 C41 C42 38.0(4) . . . . ?
C46 C41 C42 C43 1.5(9) . . . . ?
Pb2 C41 C42 C43 -179.7(4) . . . . ?
C41 C42 C43 C44 -2.1(9) . . . . ?
C42 C43 C44 C45 0.1(11) . . . . ?
C43 C44 C45 C46 2.3(12) . . . . ?
C42 C41 C46 C45 1.0(9) . . . . ?
Pb2 C41 C46 C45 -177.8(5) . . . . ?
C44 C45 C46 C41 -2.9(11) . . . . ?
N1 C1 N2 N3 -173.6(4) . . . . ?
S C1 N2 N3 7.1(7) . . . . ?
C3 C2 N3 N2 -177.6(5) . . . . ?
C3 C2 N3 Pb1 10.6(7) . . . . ?
C1 N2 N3 C2 177.9(5) . . . . ?
C1 N2 N3 Pb1 -10.2(6) . . . . ?
C21 Pb1 N3 C2 -93.8(4) . . . . ?
C11 Pb1 N3 C2 80.3(4) . . . . ?
N4 Pb1 N3 C2 -9.6(4) . . . . ?
S Pb1 N3 C2 178.3(4) . . . . ?
Cl1 Pb1 N3 C2 163.9(3) . . . . ?
Cl1 Pb1 N3 C2 3.3(5) 2_675 . . . ?
C21 Pb1 N3 N2 94.7(4) . . . . ?
C11 Pb1 N3 N2 -91.2(4) . . . . ?
N4 Pb1 N3 N2 178.8(4) . . . . ?
S Pb1 N3 N2 6.8(3) . . . . ?
Cl1 Pb1 N3 N2 -7.6(4) . . . . ?
Cl1 Pb1 N3 N2 -168.2(3) 2_675 . . . ?
C6 C7 N4 C3 0.8(9) . . . . ?
C6 C7 N4 Pb1 -174.2(5) . . . . ?
C4 C3 N4 C7 -1.2(8) . . . . ?
C2 C3 N4 C7 177.8(5) . . . . ?
C4 C3 N4 Pb1 174.3(4) . . . . ?
C2 C3 N4 Pb1 -6.7(6) . . . . ?
C21 Pb1 N4 C7 -81.7(5) . . . . ?
C11 Pb1 N4 C7 99.6(5) . . . . ?
N3 Pb1 N4 C7 -177.0(5) . . . . ?
S Pb1 N4 C7 -167.3(4) . . . . ?
Cl1 Pb1 N4 C7 12.2(6) . . . . ?
Cl1 Pb1 N4 C7 11.3(5) 2_675 . . . ?
C21 Pb1 N4 C3 103.3(4) . . . . ?
C11 Pb1 N4 C3 -75.4(4) . . . . ?
N3 Pb1 N4 C3 8.0(3) . . . . ?
S Pb1 N4 C3 17.7(4) . . . . ?
Cl1 Pb1 N4 C3 -162.9(3) . . . . ?
Cl1 Pb1 N4 C3 -163.8(4) 2_675 . . . ?
C41 Pb2 O1S C1S -55.2(5) . . . . ?
C31 Pb2 O1S C1S 131.8(5) . . . . ?
Cl4 Pb2 O1S C1S 40.7(5) . . . . ?
Cl3 Pb2 O1S C1S -8(3) . . . . ?
Cl2 Pb2 O1S C1S -141.5(5) . . . . ?
